data_4088567
loop_
_publ_author_name
'Yamamoto, Keishi'
'Tsurugi, Hayato'
'Mashima, Kazushi'

_publ_section_title
;
 Alkyne-Induced Facile C--C Bond Formation of Two \h2-Alkynes on Dinuclear
 Tantalum Bis(alkyne) Complexes To Give Dinuclear Tantalacyclopentadienes
;
_journal_issue 10
_journal_name_full Organometallics
_journal_page_first 1573
_journal_paper_doi 10.1021/acs.organomet.6b00182
_journal_volume 35
_journal_year 2016
_chemical_formula_moiety 'C17 H31 Cl5 O2 Ta2'
_chemical_formula_sum 'C17 H31 Cl5 O2 Ta2'
_chemical_formula_weight 806.59
_space_group_crystal_system monoclinic
_space_group_IT_number 14
_space_group_name_Hall '-P 2ybc'
_space_group_name_H-M_alt 'P 1 21/c 1'
_atom_sites_solution_hydrogens geom
_atom_sites_solution_primary direct
_atom_sites_solution_secondary difmap
_cell_angle_alpha 90.0000
_cell_angle_beta 93.278(3)
_cell_angle_gamma 90.0000
_cell_formula_units_Z 4
_cell_length_a 9.596(3)
_cell_length_b 11.061(4)
_cell_length_c 22.163(8)
_cell_measurement_reflns_used 5130
_cell_measurement_temperature 113
_cell_measurement_theta_max 27.47
_cell_measurement_theta_min 3.29
_cell_volume 2348.6(14)
_computing_cell_refinement CrystalClear
_computing_data_collection 'CrystalClear (Rigaku Inc., 2007)'
_computing_data_reduction CrystalClear
_computing_molecular_graphics 'CrystalStructure 4.1'
_computing_publication_material 'CrystalStructure 4.1 (Rigaku, 2014)'
_computing_structure_refinement 'SHELXL2013 (Sheldrick, 2008)'
_computing_structure_solution 'SHELXS2013 (Sheldrick, 2008)'
_diffrn_ambient_temperature 113
_diffrn_detector_area_resol_mean 7.314
_diffrn_measured_fraction_theta_full 0.997
_diffrn_measured_fraction_theta_max 0.985
_diffrn_measurement_device_type 'Rigaku Mercury70'
_diffrn_measurement_method \w
_diffrn_radiation_type 'Mo K\a'
_diffrn_radiation_wavelength 0.71075
_diffrn_reflns_av_R_equivalents 0.0423
_diffrn_reflns_Laue_measured_fraction_full 0.997
_diffrn_reflns_Laue_measured_fraction_max 0.985
_diffrn_reflns_limit_h_max 12
_diffrn_reflns_limit_h_min -12
_diffrn_reflns_limit_k_max 14
_diffrn_reflns_limit_k_min -14
_diffrn_reflns_limit_l_max 28
_diffrn_reflns_limit_l_min -28
_diffrn_reflns_number 21972
_diffrn_reflns_point_group_measured_fraction_full 0.997
_diffrn_reflns_point_group_measured_fraction_max 0.985
_diffrn_reflns_theta_full 25.242
_diffrn_reflns_theta_max 27.582
_diffrn_reflns_theta_min 2.997
_diffrn_standards_number 0
_exptl_absorpt_coefficient_mu 9.876
_exptl_absorpt_correction_T_max 0.139
_exptl_absorpt_correction_T_min 0.113
_exptl_absorpt_correction_type multi-scan
_exptl_absorpt_process_details 'REQAB (Rigaku, 1998)'
_exptl_crystal_colour green
_exptl_crystal_density_diffrn 2.281
_exptl_crystal_density_method 'not measured'
_exptl_crystal_description block
_exptl_crystal_F_000 1520.00
_exptl_crystal_size_max 0.310
_exptl_crystal_size_mid 0.240
_exptl_crystal_size_min 0.200
_refine_diff_density_max 3.80
_refine_diff_density_min -2.82
_refine_ls_extinction_method none
_refine_ls_goodness_of_fit_ref 1.227
_refine_ls_hydrogen_treatment constr
_refine_ls_number_parameters 235
_refine_ls_number_reflns 5353
_refine_ls_number_restraints 0
_refine_ls_R_factor_all 0.0551
_refine_ls_R_factor_gt 0.0506
_refine_ls_shift/su_max 0.001
_refine_ls_structure_factor_coef Fsqd
_refine_ls_weighting_details 'w = 1/[\s^2^(Fo^2^)+(0.0415P)^2^+18.1582P] where P=(Fo^2^+2Fc^2^)/3'
_refine_ls_weighting_scheme calc
_refine_ls_wR_factor_gt 0.1118
_refine_ls_wR_factor_ref 0.1157
_reflns_number_gt 4958
_reflns_number_total 5353
_reflns_threshold_expression F^2^>2.0\s(F^2^)
_cod_data_source_file om6b00182_si_001.cif
_cod_data_source_block 5a_1
_cod_original_cell_volume 2348.5(14)
_cod_database_code 4088567
_shelxl_res_file
;
TITL 5a
CELL  0.71075 9.59560 11.06100 22.16340 90.00000 93.27750 90.00000
ZERR  4 0.00340 0.00370 0.00770 0.00000 0.00320 0.00000
LATT 1
SYMM    -X, .50+Y, .50-Z
SFAC C H CL O TA
UNIT 68 124 20 8 8
L.S. 30
FMAP 2
PLAN -2
WPDB -2
HTAB
BOND $H
CONF
LIST 4
TEMP -159.8
ACTA
SIZE 0.240 0.310 0.200
WGHT    0.041500   18.158199
FVAR       0.49767
TA1   5    0.114145    0.764900    0.123979    11.00000    0.01688    0.01637 =
         0.01472   -0.00126    0.00133    0.00215
TA2   5    0.282068    0.754649    0.021782    11.00000    0.02259    0.01575 =
         0.01299    0.00009    0.00250    0.00242
CL1   3    0.007709    0.951506    0.150486    11.00000    0.03077    0.01765 =
         0.03249   -0.00215    0.00455    0.00852
CL2   3   -0.074113    0.627194    0.134203    11.00000    0.02211    0.02314 =
         0.03234   -0.00558    0.00078   -0.00236
CL3   3    0.248910    0.939127   -0.027841    11.00000    0.05263    0.01924 =
         0.02568    0.00777    0.00768    0.00859
CL4   3    0.496863    0.740346   -0.025982    11.00000    0.03032    0.02560 =
         0.02275    0.00084    0.00975    0.00050
CL5   3    0.201304    0.585003   -0.030971    11.00000    0.03269    0.02144 =
         0.02279   -0.00721    0.00157    0.00075
O1    4    0.068531    0.778650    0.036563    11.00000    0.02270    0.02876 =
         0.01631   -0.00312   -0.00304    0.00504
O2    4    0.149994    0.739754    0.220199    11.00000    0.01704    0.02354 =
         0.01708    0.00150    0.00311    0.00598
C1    1    0.309626    0.857886    0.115892    11.00000    0.02905    0.01751 =
         0.01813   -0.00072    0.00431   -0.00079
C2    1    0.434044    0.788991    0.111554    11.00000    0.01906    0.01615 =
         0.01322   -0.00122    0.00305   -0.00040
C3    1    0.410536    0.660489    0.106591    11.00000    0.01858    0.01899 =
         0.01259   -0.00032    0.00713    0.00092
C4    1    0.268051    0.627700    0.110148    11.00000    0.02125    0.00874 =
         0.01873   -0.00204    0.00303    0.00616
C5    1    0.324611    0.996914    0.113918    11.00000    0.03709    0.01261 =
         0.02435   -0.00018    0.00796    0.00254
AFIX  23
H5A   2    0.401202    1.018309    0.087791    11.00000   -1.20000
H5B   2    0.237265    1.032376    0.095737    11.00000   -1.20000
AFIX   0
C6    1    0.580501    0.840611    0.116679    11.00000    0.03190    0.02733 =
         0.03143   -0.00437    0.01203   -0.00598
AFIX  23
H6A   2    0.577437    0.928014    0.107073    11.00000   -1.20000
H6B   2    0.638718    0.800084    0.087250    11.00000   -1.20000
AFIX   0
C7    1    0.527671    0.571728    0.097337    11.00000    0.01981    0.02245 =
         0.02219   -0.00297    0.00293    0.00247
AFIX  23
H7A   2    0.611159    0.617302    0.086149    11.00000   -1.20000
H7B   2    0.499518    0.517955    0.063070    11.00000   -1.20000
AFIX   0
C8    1    0.226939    0.495229    0.105699    11.00000    0.03015    0.00851 =
         0.02728   -0.00343    0.00147    0.00642
AFIX  23
H8A   2    0.299048    0.450104    0.084755    11.00000   -1.20000
H8B   2    0.137591    0.487628    0.081366    11.00000   -1.20000
AFIX   0
C9    1    0.355458    1.051981    0.177319    11.00000    0.04619    0.01454 =
         0.03548   -0.00567   -0.00102    0.00109
AFIX  33
H9A   2    0.364088    1.139960    0.173873    11.00000   -1.20000
H9B   2    0.278967    1.032495    0.203129    11.00000   -1.20000
H9C   2    0.442891    1.018429    0.195184    11.00000   -1.20000
AFIX   0
C10   1    0.645722    0.821933    0.181177    11.00000    0.02211    0.03810 =
         0.02892   -0.00930   -0.00016   -0.00450
AFIX  33
H10A  2    0.740331    0.855620    0.183978    11.00000   -1.20000
H10B  2    0.588570    0.862997    0.210175    11.00000   -1.20000
H10C  2    0.649736    0.735305    0.190390    11.00000   -1.20000
AFIX   0
C11   1    0.567495    0.493097    0.153208    11.00000    0.02832    0.02848 =
         0.03276    0.00286    0.00230    0.00704
AFIX  33
H11A  2    0.643510    0.438208    0.143899    11.00000   -1.20000
H11B  2    0.598029    0.545316    0.187158    11.00000   -1.20000
H11C  2    0.486236    0.445834    0.164047    11.00000   -1.20000
AFIX   0
C12   1    0.211022    0.439768    0.168192    11.00000    0.02964    0.01889 =
         0.03606    0.00683    0.00659   -0.00149
AFIX  33
H12A  2    0.184536    0.354528    0.163745    11.00000   -1.20000
H12B  2    0.299837    0.445883    0.192118    11.00000   -1.20000
H12C  2    0.138500    0.483380    0.188731    11.00000   -1.20000
AFIX   0
C13   1   -0.053301    0.789923   -0.004289    11.00000    0.03548    0.04547 =
         0.02351   -0.00217   -0.01066    0.01205
AFIX  33
H13A  2   -0.024496    0.794038   -0.045954    11.00000   -1.20000
H13B  2   -0.114034    0.719636    0.000174    11.00000   -1.20000
H13C  2   -0.104140    0.863752    0.005161    11.00000   -1.20000
AFIX   0
C14   1    0.038007    0.737374    0.264235    11.00000    0.01946    0.02539 =
         0.02102    0.00022    0.00438   -0.00027
AFIX  23
H14A  2   -0.012745    0.659418    0.262337    11.00000   -1.20000
H14B  2   -0.029471    0.803982    0.256277    11.00000   -1.20000
AFIX   0
C15   1    0.117973    0.753694    0.326033    11.00000    0.01880    0.03004 =
         0.02051   -0.00586   -0.00495   -0.00799
AFIX  23
H15A  2    0.131037    0.840301    0.336112    11.00000   -1.20000
H15B  2    0.069084    0.713468    0.358671    11.00000   -1.20000
AFIX   0
C16   1    0.255479    0.692965    0.315871    11.00000    0.02036    0.02451 =
         0.01580    0.00174   -0.00084   -0.01062
AFIX  23
H16A  2    0.247081    0.603958    0.318649    11.00000   -1.20000
H16B  2    0.329138    0.720831    0.345769    11.00000   -1.20000
AFIX   0
C17   1    0.287461    0.731515    0.252391    11.00000    0.02367    0.02493 =
         0.01311    0.00272    0.00328    0.00213
AFIX  23
H17A  2    0.335656    0.810677    0.252889    11.00000   -1.20000
H17B  2    0.346742    0.670861    0.233307    11.00000   -1.20000
AFIX   0
HKLF 4
 
REM  5a
REM R1 =  0.0506 for    4958 Fo > 4sig(Fo)  and  0.0551 for all    5353 data
REM    235 parameters refined using      0 restraints
 
END  
     
WGHT      0.0411     18.6104 

REM Instructions for potential hydrogen bonds
EQIV $1 -x, -y+2, -z
HTAB C13 Cl3_$1
HTAB C14 Cl1

REM Highest difference peak  3.803,  deepest hole -2.816,  1-sigma level  0.271
Q1    1   0.4501  0.7521 -0.0795  11.00000  0.05    3.80
Q2    1   0.3199  0.7468  0.3305  11.00000  0.05    3.47
;

loop_
_symmetry_equiv_pos_site_id
_space_group_symop_operation_xyz
1 +X,+Y,+Z
2 -X,1/2+Y,1/2-Z
3 -X,-Y,-Z
4 +X,1/2-Y,1/2+Z

loop_
_atom_site_label
_atom_site_type_symbol
_atom_site_fract_x
_atom_site_fract_y
_atom_site_fract_z
_atom_site_U_iso_or_equiv
_atom_site_adp_type
_atom_site_occupancy
_atom_site_site_symmetry_multiplicity
_atom_site_calc_flag
_atom_site_refinement_flags
Ta1 Ta 0.11415(3) 0.76490(3) 0.12398(2) 0.01597(10) Uani 1 4 d .
Ta2 Ta 0.28207(3) 0.75465(3) 0.02178(2) 0.01705(10) Uani 1 4 d .
Cl1 Cl 0.0077(2) 0.95151(17) 0.15049(9) 0.0269(4) Uani 1 4 d .
Cl2 Cl -0.0741(2) 0.62719(18) 0.13420(9) 0.0259(4) Uani 1 4 d .
Cl3 Cl 0.2489(3) 0.93913(18) -0.02784(9) 0.0323(5) Uani 1 4 d .
Cl4 Cl 0.4969(2) 0.74035(17) -0.02598(9) 0.0259(4) Uani 1 4 d .
Cl5 Cl 0.2013(2) 0.58500(17) -0.03097(9) 0.0256(4) Uani 1 4 d .
O1 O 0.0685(6) 0.7786(5) 0.0366(2) 0.0227(12) Uani 1 4 d .
O2 O 0.1500(6) 0.7398(5) 0.2202(3) 0.0191(11) Uani 1 4 d .
C1 C 0.3096(8) 0.8579(7) 0.1159(3) 0.0214(16) Uani 1 4 d .
C2 C 0.4340(7) 0.7890(7) 0.1116(3) 0.0161(14) Uani 1 4 d .
C3 C 0.4105(7) 0.6605(7) 0.1066(3) 0.0165(14) Uani 1 4 d .
C4 C 0.2681(7) 0.6277(6) 0.1102(3) 0.0162(14) Uani 1 4 d .
C5 C 0.3246(9) 0.9969(7) 0.1139(4) 0.0244(17) Uani 1 4 d .
C6 C 0.5805(9) 0.8406(8) 0.1167(4) 0.0298(19) Uani 1 4 d .
C7 C 0.5277(8) 0.5717(7) 0.0973(3) 0.0214(16) Uani 1 4 d .
C8 C 0.2269(8) 0.4952(6) 0.1057(4) 0.0220(16) Uani 1 4 d .
C9 C 0.3555(10) 1.0520(7) 0.1773(4) 0.032(2) Uani 1 4 d .
C10 C 0.6457(9) 0.8219(9) 0.1812(4) 0.0298(19) Uani 1 4 d .
C11 C 0.5675(9) 0.4931(8) 0.1532(4) 0.0298(19) Uani 1 4 d .
C12 C 0.2110(9) 0.4398(7) 0.1682(4) 0.0280(18) Uani 1 4 d .
C13 C -0.0533(10) 0.7899(9) -0.0043(4) 0.035(2) Uani 1 4 d .
C14 C 0.0380(8) 0.7374(7) 0.2642(4) 0.0218(16) Uani 1 4 d .
C15 C 0.1180(8) 0.7537(7) 0.3260(4) 0.0233(18) Uani 1 4 d .
C16 C 0.2555(8) 0.6930(7) 0.3159(3) 0.0203(15) Uani 1 4 d .
C17 C 0.2875(8) 0.7315(7) 0.2524(4) 0.0205(16) Uani 1 4 d .
H5A H 0.4012 1.01831 0.08779 0.0293 Uiso 1 4 calc R
H5B H 0.23726 1.03238 0.09574 0.0293 Uiso 1 4 calc R
H6A H 0.57744 0.92801 0.10707 0.0358 Uiso 1 4 calc R
H6B H 0.63872 0.80008 0.08725 0.0358 Uiso 1 4 calc R
H7A H 0.61116 0.6173 0.08615 0.0257 Uiso 1 4 calc R
H7B H 0.49952 0.51795 0.06307 0.0257 Uiso 1 4 calc R
H8A H 0.29905 0.4501 0.08475 0.0264 Uiso 1 4 calc R
H8B H 0.13759 0.48763 0.08137 0.0264 Uiso 1 4 calc R
H9A H 0.36409 1.13996 0.17387 0.0386 Uiso 1 4 calc R
H9B H 0.27897 1.0325 0.20313 0.0386 Uiso 1 4 calc R
H9C H 0.44289 1.01843 0.19518 0.0386 Uiso 1 4 calc R
H10A H 0.74033 0.85562 0.18398 0.0357 Uiso 1 4 calc R
H10B H 0.58857 0.863 0.21018 0.0357 Uiso 1 4 calc R
H10C H 0.64974 0.73531 0.19039 0.0357 Uiso 1 4 calc R
H11A H 0.64351 0.43821 0.1439 0.0358 Uiso 1 4 calc R
H11B H 0.59803 0.54532 0.18716 0.0358 Uiso 1 4 calc R
H11C H 0.48624 0.44583 0.16405 0.0358 Uiso 1 4 calc R
H12A H 0.18454 0.35453 0.16374 0.0336 Uiso 1 4 calc R
H12B H 0.29984 0.44588 0.19212 0.0336 Uiso 1 4 calc R
H12C H 0.1385 0.48338 0.18873 0.0336 Uiso 1 4 calc R
H13A H -0.0245 0.79404 -0.04595 0.0423 Uiso 1 4 calc R
H13B H -0.11403 0.71964 0.00017 0.0423 Uiso 1 4 calc R
H13C H -0.10414 0.86375 0.00516 0.0423 Uiso 1 4 calc R
H14A H -0.01274 0.65942 0.26234 0.0262 Uiso 1 4 calc R
H14B H -0.02947 0.80398 0.25628 0.0262 Uiso 1 4 calc R
H15A H 0.13104 0.8403 0.33611 0.0280 Uiso 1 4 calc R
H15B H 0.06908 0.71347 0.35867 0.0280 Uiso 1 4 calc R
H16A H 0.24708 0.60396 0.31865 0.0243 Uiso 1 4 calc R
H16B H 0.32914 0.72083 0.34577 0.0243 Uiso 1 4 calc R
H17A H 0.33566 0.81068 0.25289 0.0246 Uiso 1 4 calc R
H17B H 0.34674 0.67086 0.23331 0.0246 Uiso 1 4 calc R

loop_
_atom_site_aniso_label
_atom_site_aniso_U_11
_atom_site_aniso_U_22
_atom_site_aniso_U_33
_atom_site_aniso_U_12
_atom_site_aniso_U_13
_atom_site_aniso_U_23
Ta1 0.01688(17) 0.01637(16) 0.01472(17) 0.00215(10) 0.00133(12) -0.00126(11)
Ta2 0.02259(18) 0.01575(17) 0.01299(17) 0.00242(11) 0.00250(13) 0.00009(10)
Cl1 0.0308(10) 0.0176(9) 0.0325(10) 0.0085(7) 0.0046(8) -0.0022(8)
Cl2 0.0221(9) 0.0231(9) 0.0323(10) -0.0024(7) 0.0008(8) -0.0056(8)
Cl3 0.0526(13) 0.0192(10) 0.0257(10) 0.0086(9) 0.0077(9) 0.0078(8)
Cl4 0.0303(10) 0.0256(10) 0.0227(10) 0.0005(7) 0.0098(8) 0.0008(7)
Cl5 0.0327(10) 0.0214(9) 0.0228(9) 0.0008(8) 0.0016(8) -0.0072(7)
O1 0.023(3) 0.029(3) 0.016(3) 0.005(2) -0.003(2) -0.003(2)
O2 0.017(3) 0.024(3) 0.017(3) 0.006(2) 0.003(2) 0.002(2)
C1 0.029(4) 0.018(4) 0.018(4) -0.001(3) 0.004(3) -0.001(3)
C2 0.019(3) 0.016(3) 0.013(3) -0.000(3) 0.003(3) -0.001(3)
C3 0.019(3) 0.019(4) 0.013(3) 0.001(3) 0.007(3) -0.000(3)
C4 0.021(4) 0.009(3) 0.019(3) 0.006(3) 0.003(3) -0.002(3)
C5 0.037(5) 0.013(4) 0.024(4) 0.003(3) 0.008(3) -0.000(3)
C6 0.032(5) 0.027(4) 0.031(5) -0.006(4) 0.012(4) -0.004(4)
C7 0.020(4) 0.022(4) 0.022(4) 0.002(3) 0.003(3) -0.003(3)
C8 0.030(4) 0.009(3) 0.027(4) 0.006(3) 0.001(3) -0.003(3)
C9 0.046(5) 0.015(4) 0.035(5) 0.001(4) -0.001(4) -0.006(3)
C10 0.022(4) 0.038(5) 0.029(4) -0.004(3) -0.000(3) -0.009(4)
C11 0.028(4) 0.028(4) 0.033(5) 0.007(3) 0.002(4) 0.003(4)
C12 0.030(4) 0.019(4) 0.036(5) -0.001(3) 0.007(4) 0.007(3)
C13 0.035(5) 0.045(5) 0.024(4) 0.012(4) -0.011(4) -0.002(4)
C14 0.019(4) 0.025(4) 0.021(4) -0.000(3) 0.004(3) 0.000(3)
C15 0.019(4) 0.030(4) 0.021(4) -0.008(3) -0.005(3) -0.006(3)
C16 0.020(4) 0.025(4) 0.016(3) -0.011(3) -0.001(3) 0.002(3)
C17 0.024(4) 0.025(4) 0.013(4) 0.002(3) 0.003(3) 0.003(3)

loop_
_atom_type_symbol
_atom_type_description
_atom_type_scat_dispersion_real
_atom_type_scat_dispersion_imag
_atom_type_scat_source
C C 0.0033 0.0016
;
International Tables for Crystallography
(Vol. C, Tables 4.2.6.8 and 6.1.1.4)
;
H H 0.0000 0.0000
;
International Tables for Crystallography
(Vol. C, Table 6.1.1.4)
;
Cl Cl 0.1484 0.1585
;
International Tables for Crystallography
(Vol. C, Tables 4.2.6.8 and 6.1.1.4)
;
O O 0.0106 0.0060
;
International Tables for Crystallography
(Vol. C, Tables 4.2.6.8 and 6.1.1.4)
;
Ta Ta -0.7052 6.5227
;
International Tables for Crystallography
(Vol. C, Tables 4.2.6.8 and 6.1.1.4)
;

loop_
_geom_angle_atom_site_label_1
_geom_angle_atom_site_label_2
_geom_angle_atom_site_label_3
_geom_angle
_geom_angle_publ_flag
Ta2 Ta1 Cl1 119.83(5) yes
Ta2 Ta1 Cl2 121.00(5) yes
Ta2 Ta1 O1 47.62(16) yes
Ta2 Ta1 O2 135.49(15) yes
Ta2 Ta1 C1 54.5(2) yes
Ta2 Ta1 C4 55.67(19) yes
Cl1 Ta1 Cl2 101.05(7) yes
Cl1 Ta1 O1 95.80(17) yes
Cl1 Ta1 O2 85.10(15) yes
Cl1 Ta1 C1 89.7(2) yes
Cl1 Ta1 C4 161.83(19) yes
Cl2 Ta1 O1 90.91(17) yes
Cl2 Ta1 O2 84.41(15) yes
Cl2 Ta1 C1 168.7(2) yes
Cl2 Ta1 C4 95.33(19) yes
O1 Ta1 O2 175.3(2) yes
O1 Ta1 C1 91.5(3) yes
O1 Ta1 C4 91.7(2) yes
O2 Ta1 C1 93.1(2) yes
O2 Ta1 C4 88.7(2) yes
C1 Ta1 C4 73.6(3) yes
Ta1 Ta2 Cl3 105.75(6) yes
Ta1 Ta2 Cl4 154.06(5) yes
Ta1 Ta2 Cl5 104.14(5) yes
Ta1 Ta2 O1 43.54(14) yes
Ta1 Ta2 C1 47.56(19) yes
Ta1 Ta2 C2 71.55(17) yes
Ta1 Ta2 C3 71.76(17) yes
Ta1 Ta2 C4 47.25(17) yes
Cl3 Ta2 Cl4 86.94(8) yes
Cl3 Ta2 Cl5 115.94(7) yes
Cl3 Ta2 O1 81.70(16) yes
Cl3 Ta2 C1 89.93(19) yes
Cl3 Ta2 C2 108.00(18) yes
Cl3 Ta2 C3 142.35(18) yes
Cl3 Ta2 C4 151.32(18) yes
Cl4 Ta2 Cl5 89.71(7) yes
Cl4 Ta2 O1 162.26(15) yes
Cl4 Ta2 C1 111.5(2) yes
Cl4 Ta2 C2 83.10(18) yes
Cl4 Ta2 C3 84.33(18) yes
Cl4 Ta2 C4 114.32(18) yes
Cl5 Ta2 O1 83.14(16) yes
Cl5 Ta2 C1 147.9(2) yes
Cl5 Ta2 C2 134.98(18) yes
Cl5 Ta2 C3 100.58(18) yes
Cl5 Ta2 C4 84.61(17) yes
O1 Ta2 C1 82.2(2) yes
O1 Ta2 C2 113.3(2) yes
O1 Ta2 C3 112.9(2) yes
O1 Ta2 C4 81.3(2) yes
C1 Ta2 C2 34.4(3) yes
C1 Ta2 C3 60.0(3) yes
C1 Ta2 C4 65.0(2) yes
C2 Ta2 C3 34.6(2) yes
C2 Ta2 C4 59.1(2) yes
C3 Ta2 C4 34.1(2) yes
Ta1 O1 Ta2 88.8(2) yes
Ta1 O1 C13 138.7(5) yes
Ta2 O1 C13 132.3(5) yes
Ta1 O2 C14 124.6(4) yes
Ta1 O2 C17 125.2(5) yes
C14 O2 C17 110.0(6) yes
Ta1 C1 Ta2 77.9(2) yes
Ta1 C1 C2 119.1(5) yes
Ta1 C1 C5 124.1(6) yes
Ta2 C1 C2 74.7(4) yes
Ta2 C1 C5 117.3(5) yes
C2 C1 C5 116.8(7) yes
Ta2 C2 C1 70.9(4) yes
Ta2 C2 C3 72.5(4) yes
Ta2 C2 C6 129.2(5) yes
C1 C2 C3 113.9(6) yes
C1 C2 C6 124.8(7) yes
C3 C2 C6 121.2(7) yes
Ta2 C3 C2 72.9(4) yes
Ta2 C3 C4 72.8(4) yes
Ta2 C3 C7 121.5(5) yes
C2 C3 C4 113.2(6) yes
C2 C3 C7 122.3(6) yes
C4 C3 C7 124.4(6) yes
Ta1 C4 Ta2 77.1(2) yes
Ta1 C4 C3 119.9(5) yes
Ta1 C4 C8 120.8(5) yes
Ta2 C4 C3 73.1(4) yes
Ta2 C4 C8 122.2(5) yes
C3 C4 C8 119.3(6) yes
C1 C5 C9 112.3(6) yes
C2 C6 C10 110.2(7) yes
C3 C7 C11 114.1(6) yes
C4 C8 C12 111.5(6) yes
O2 C14 C15 103.8(6) yes
C14 C15 C16 102.1(6) yes
C15 C16 C17 103.8(6) yes
O2 C17 C16 104.2(6) yes
C1 C5 H5A 109.136 no
C1 C5 H5B 109.140 no
C9 C5 H5A 109.136 no
C9 C5 H5B 109.132 no
H5A C5 H5B 107.859 no
C2 C6 H6A 109.625 no
C2 C6 H6B 109.623 no
C10 C6 H6A 109.629 no
C10 C6 H6B 109.625 no
H6A C6 H6B 108.140 no
C3 C7 H7A 108.733 no
C3 C7 H7B 108.734 no
C11 C7 H7A 108.730 no
C11 C7 H7B 108.731 no
H7A C7 H7B 107.632 no
C4 C8 H8A 109.323 no
C4 C8 H8B 109.320 no
C12 C8 H8A 109.324 no
C12 C8 H8B 109.315 no
H8A C8 H8B 107.966 no
C5 C9 H9A 109.468 no
C5 C9 H9B 109.472 no
C5 C9 H9C 109.468 no
H9A C9 H9B 109.470 no
H9A C9 H9C 109.472 no
H9B C9 H9C 109.477 no
C6 C10 H10A 109.469 no
C6 C10 H10B 109.474 no
C6 C10 H10C 109.471 no
H10A C10 H10B 109.467 no
H10A C10 H10C 109.469 no
H10B C10 H10C 109.477 no
C7 C11 H11A 109.473 no
C7 C11 H11B 109.472 no
C7 C11 H11C 109.472 no
H11A C11 H11B 109.475 no
H11A C11 H11C 109.466 no
H11B C11 H11C 109.470 no
C8 C12 H12A 109.469 no
C8 C12 H12B 109.475 no
C8 C12 H12C 109.473 no
H12A C12 H12B 109.466 no
H12A C12 H12C 109.475 no
H12B C12 H12C 109.469 no
O1 C13 H13A 109.471 no
O1 C13 H13B 109.476 no
O1 C13 H13C 109.471 no
H13A C13 H13B 109.471 no
H13A C13 H13C 109.468 no
H13B C13 H13C 109.471 no
O2 C14 H14A 110.997 no
O2 C14 H14B 110.995 no
C15 C14 H14A 111.003 no
C15 C14 H14B 111.001 no
H14A C14 H14B 108.993 no
C14 C15 H15A 111.343 no
C14 C15 H15B 111.342 no
C16 C15 H15A 111.337 no
C16 C15 H15B 111.342 no
H15A C15 H15B 109.216 no
C15 C16 H16A 111.002 no
C15 C16 H16B 111.002 no
C17 C16 H16A 111.011 no
C17 C16 H16B 111.004 no
H16A C16 H16B 108.998 no
O2 C17 H17A 110.933 no
O2 C17 H17B 110.926 no
C16 C17 H17A 110.925 no
C16 C17 H17B 110.914 no
H17A C17 H17B 108.949 no

loop_
_geom_bond_atom_site_label_1
_geom_bond_atom_site_label_2
_geom_bond_distance
_geom_bond_publ_flag
Ta1 Ta2 2.8561(9) yes
Ta1 Cl1 2.391(2) yes
Ta1 Cl2 2.384(2) yes
Ta1 O1 1.968(5) yes
Ta1 O2 2.159(6) yes
Ta1 C1 2.156(8) yes
Ta1 C4 2.152(7) yes
Ta2 Cl3 2.331(2) yes
Ta2 Cl4 2.375(2) yes
Ta2 Cl5 2.321(2) yes
Ta2 O1 2.110(6) yes
Ta2 C1 2.379(8) yes
Ta2 C2 2.428(7) yes
Ta2 C3 2.423(7) yes
Ta2 C4 2.420(7) yes
O1 C13 1.443(10) yes
O2 C14 1.493(10) yes
O2 C17 1.466(9) yes
C1 C2 1.424(11) yes
C1 C5 1.545(11) yes
C2 C3 1.442(10) yes
C2 C6 1.515(11) yes
C3 C4 1.421(10) yes
C3 C7 1.515(11) yes
C4 C8 1.519(10) yes
C5 C9 1.545(12) yes
C6 C10 1.541(12) yes
C7 C11 1.543(11) yes
C8 C12 1.530(12) yes
C14 C15 1.542(11) yes
C15 C16 1.509(11) yes
C16 C17 1.518(11) yes
C5 H5A 0.990 no
C5 H5B 0.990 no
C6 H6A 0.990 no
C6 H6B 0.990 no
C7 H7A 0.990 no
C7 H7B 0.990 no
C8 H8A 0.990 no
C8 H8B 0.990 no
C9 H9A 0.980 no
C9 H9B 0.980 no
C9 H9C 0.980 no
C10 H10A 0.980 no
C10 H10B 0.980 no
C10 H10C 0.980 no
C11 H11A 0.980 no
C11 H11B 0.980 no
C11 H11C 0.980 no
C12 H12A 0.980 no
C12 H12B 0.980 no
C12 H12C 0.980 no
C13 H13A 0.980 no
C13 H13B 0.980 no
C13 H13C 0.980 no
C14 H14A 0.990 no
C14 H14B 0.990 no
C15 H15A 0.990 no
C15 H15B 0.990 no
C16 H16A 0.990 no
C16 H16B 0.990 no
C17 H17A 0.990 no
C17 H17B 0.990 no

loop_
_geom_contact_atom_site_label_1
_geom_contact_atom_site_label_2
_geom_contact_distance
_geom_contact_publ_flag
_geom_contact_site_symmetry_2
Cl1 C5 3.231(9) no .
Cl1 C9 3.535(10) no .
Cl1 C14 3.459(8) no .
Cl2 C8 3.329(8) no .
Cl2 C12 3.481(9) no .
Cl2 C13 3.574(10) no .
Cl2 C14 3.255(8) no .
Cl3 C5 3.248(8) no .
Cl3 C13 3.403(10) no .
Cl4 C6 3.403(9) no .
Cl4 C7 3.308(8) no .
Cl5 C8 3.184(8) no .
Cl5 C13 3.409(10) no .
O2 C12 3.572(10) no .
C1 C10 3.481(11) no .
C1 C17 3.350(11) no .
C2 C9 3.359(11) no .
C2 C17 3.554(11) no .
C3 C10 3.254(11) no .
C3 C12 3.433(11) no .
C3 C17 3.590(11) no .
C4 C11 3.327(11) no .
C4 C17 3.350(11) no .
C5 C6 3.001(12) no .
C6 C7 3.043(12) no .
C6 C9 3.502(13) no .
C7 C8 3.023(11) no .
C7 C10 3.486(12) no .
C8 C11 3.376(12) no .
C11 C12 3.506(12) no .
Cl2 Cl5 3.452(3) no 3_565
Cl3 C6 3.586(9) no 3_675
Cl5 Cl2 3.452(3) no 3_565
Cl5 C7 3.517(8) no 3_665
C6 Cl3 3.586(9) no 3_675
C7 Cl5 3.517(8) no 3_665
Ta1 H5B 3.2596 no .
Ta1 H8B 3.2206 no .
Ta1 H12C 3.4310 no .
Ta1 H13B 3.4478 no .
Ta1 H13C 3.4478 no .
Ta1 H14A 3.5601 no .
Ta1 H14B 3.3386 no .
Ta1 H17A 3.4990 no .
Ta1 H17B 3.3640 no .
Ta2 H5A 3.4294 no .
Ta2 H5B 3.5199 no .
Ta2 H7B 3.4391 no .
Ta2 H8B 3.5495 no .
Ta2 H13A 3.2545 no .
Cl1 H5B 2.7258 no .
Cl1 H9B 2.9311 no .
Cl1 H13C 3.4747 no .
Cl1 H14B 2.8954 no .
Cl2 H8B 2.8552 no .
Cl2 H12C 2.8055 no .
Cl2 H13B 3.1443 no .
Cl2 H14A 2.8893 no .
Cl2 H14B 3.3460 no .
Cl3 H5A 3.0070 no .
Cl3 H5B 2.9348 no .
Cl3 H13A 3.0821 no .
Cl4 H6B 2.8630 no .
Cl4 H7A 2.9866 no .
Cl4 H7B 3.1530 no .
Cl5 H7B 3.5215 no .
Cl5 H8A 3.0674 no .
Cl5 H8B 2.8119 no .
Cl5 H13A 3.1731 no .
Cl5 H13B 3.4768 no .
O1 H5B 3.4606 no .
O1 H8B 3.4223 no .
O2 H9B 3.4948 no .
O2 H12C 2.9208 no .
O2 H15A 2.8148 no .
O2 H15B 3.2215 no .
O2 H16A 2.7663 no .
O2 H16B 3.1933 no .
C1 H6A 2.7020 no .
C1 H6B 3.3186 no .
C1 H9A 3.4032 no .
C1 H9B 2.7605 no .
C1 H9C 2.7604 no .
C1 H10B 3.3008 no .
C1 H17A 3.0770 no .
C1 H17B 3.3276 no .
C2 H5A 2.6061 no .
C2 H5B 3.2955 no .
C2 H7A 2.6308 no .
C2 H7B 3.2580 no .
C2 H9C 3.1409 no .
C2 H10A 3.3494 no .
C2 H10B 2.6975 no .
C2 H10C 2.6974 no .
C2 H11B 3.4996 no .
C2 H17A 3.3316 no .
C2 H17B 3.1544 no .
C3 H6A 3.3644 no .
C3 H6B 2.7329 no .
C3 H8A 2.5952 no .
C3 H8B 3.2651 no .
C3 H10B 3.5719 no .
C3 H10C 2.9858 no .
C3 H11A 3.3933 no .
C3 H11B 2.7714 no .
C3 H11C 2.7715 no .
C3 H12B 3.2538 no .
C3 H17B 2.9108 no .
C4 H7A 3.3669 no .
C4 H7B 2.7858 no .
C4 H11C 3.0938 no .
C4 H12A 3.3603 no .
C4 H12B 2.7157 no .
C4 H12C 2.7156 no .
C4 H17B 2.8308 no .
C5 H6A 2.5557 no .
C5 H10B 3.5416 no .
C6 H5A 2.6660 no .
C6 H7A 2.5823 no .
C6 H9C 2.9836 no .
C7 H6B 2.7554 no .
C7 H8A 2.5749 no .
C7 H10C 2.9364 no .
C7 H12B 3.4139 no .
C8 H7B 2.8425 no .
C8 H11C 2.7918 no .
C8 H17B 3.5669 no .
C9 H6A 3.0366 no .
C9 H10B 3.1172 no .
C9 H17A 3.1625 no .
C10 H7A 3.0966 no .
C10 H9C 2.9457 no .
C10 H11B 3.0976 no .
C10 H17A 3.4546 no .
C10 H17B 3.5688 no .
C11 H8A 2.9525 no .
C11 H10C 2.8991 no .
C11 H12B 2.8047 no .
C11 H17B 3.4547 no .
C12 H11C 2.6486 no .
C12 H17B 3.1777 no .
C14 H12C 3.4362 no .
C14 H16A 2.7166 no .
C14 H16B 3.2443 no .
C14 H17A 2.9934 no .
C14 H17B 3.1654 no .
C15 H17A 2.7885 no .
C15 H17B 3.2244 no .
C16 H14A 2.7965 no .
C16 H14B 3.2118 no .
C17 H9B 3.5031 no .
C17 H10B 3.4128 no .
C17 H12B 3.4349 no .
C17 H12C 3.3670 no .
C17 H14A 3.0092 no .
C17 H14B 3.1509 no .
C17 H15A 2.7317 no .
C17 H15B 3.2471 no .
H5A H6A 1.9893 no .
H5A H6B 3.3203 no .
H5A H9A 2.3780 no .
H5A H9B 2.8771 no .
H5A H9C 2.3909 no .
H5B H6A 3.4579 no .
H5B H9A 2.3779 no .
H5B H9B 2.3909 no .
H5B H9C 2.8770 no .
H6A H7A 3.4854 no .
H6A H9A 3.4965 no .
H6A H9C 2.6017 no .
H6A H10A 2.3844 no .
H6A H10B 2.3923 no .
H6A H10C 2.8789 no .
H6B H7A 2.0389 no .
H6B H7B 3.4246 no .
H6B H10A 2.3844 no .
H6B H10B 2.8791 no .
H6B H10C 2.3921 no .
H7A H8A 3.5185 no .
H7A H10A 3.5887 no .
H7A H10C 2.6609 no .
H7A H11A 2.3692 no .
H7A H11B 2.3862 no .
H7A H11C 2.8726 no .
H7B H8A 2.1448 no .
H7B H8B 3.5354 no .
H7B H11A 2.3692 no .
H7B H11B 2.8726 no .
H7B H11C 2.3862 no .
H8A H11A 3.4879 no .
H8A H11C 2.4406 no .
H8A H12A 2.3685 no .
H8A H12B 2.3797 no .
H8A H12C 2.8681 no .
H8B H12A 2.3684 no .
H8B H12B 2.8680 no .
H8B H12C 2.3794 no .
H9B H10B 3.5088 no .
H9B H17A 2.7319 no .
H9C H10A 3.3958 no .
H9C H10B 2.2287 no .
H9C H17A 2.8505 no .
H10B H11B 3.5526 no .
H10B H17A 2.7172 no .
H10B H17B 3.2094 no .
H10C H11A 3.4435 no .
H10C H11B 2.1595 no .
H10C H11C 3.5986 no .
H10C H17A 3.4891 no .
H10C H17B 3.1910 no .
H11A H12B 3.5252 no .
H11B H12B 3.0733 no .
H11B H17B 3.0118 no .
H11C H12A 3.0657 no .
H11C H12B 1.9270 no .
H11C H12C 3.4372 no .
H11C H17B 3.2525 no .
H12B H16A 3.3675 no .
H12B H17B 2.6799 no .
H12C H14A 2.9715 no .
H12C H16A 3.2883 no .
H12C H17B 3.0072 no .
H14A H15A 2.8847 no .
H14A H15B 2.3109 no .
H14A H16A 2.7917 no .
H14A H17B 3.5472 no .
H14B H15A 2.3135 no .
H14B H15B 2.6079 no .
H14B H17A 3.5095 no .
H15A H16A 2.8762 no .
H15A H16B 2.3149 no .
H15A H17A 2.7890 no .
H15B H16A 2.3118 no .
H15B H16B 2.5293 no .
H16A H17A 2.8664 no .
H16A H17B 2.2905 no .
H16B H17A 2.2900 no .
H16B H17B 2.5680 no .
Cl1 H10A 2.9114 no 1_455
Cl1 H14A 3.0021 no 2_555
Cl1 H15B 2.9938 no 2_555
Cl1 H16A 3.0789 no 2_555
Cl2 H6B 3.4648 no 1_455
Cl2 H7A 3.1462 no 1_455
Cl2 H10A 3.3161 no 1_455
Cl2 H10C 3.2218 no 1_455
Cl2 H11A 3.4386 no 1_455
Cl2 H11B 3.5380 no 1_455
Cl2 H15A 3.2928 no 2_545
Cl3 H6A 2.8904 no 3_675
Cl3 H6B 3.3734 no 3_675
Cl3 H13C 2.6488 no 3_575
Cl3 H15B 3.4143 no 4_564
Cl3 H16A 3.4346 no 4_564
Cl3 H16B 3.4375 no 4_564
Cl4 H5A 3.1801 no 3_675
Cl4 H7B 2.9737 no 3_665
Cl4 H8A 3.2033 no 3_665
Cl4 H11A 3.4847 no 3_665
Cl4 H16B 3.2142 no 4_564
Cl5 H7A 3.1611 no 3_665
Cl5 H7B 3.2059 no 3_665
Cl5 H8B 3.4716 no 3_565
Cl5 H11A 2.9957 no 3_665
Cl5 H13B 3.5478 no 3_565
Cl5 H15A 3.0966 no 4_564
Cl5 H15B 3.4938 no 4_564
C8 H13B 3.4695 no 3_565
C9 H10C 3.5676 no 2_655
C9 H11B 3.0121 no 2_655
C10 H12B 3.1417 no 2_655
C10 H14B 3.4541 no 1_655
C10 H16A 3.2847 no 2_655
C11 H9B 3.4586 no 2_645
C11 H9C 3.3790 no 2_645
C11 H15A 3.3469 no 2_645
C11 H16B 3.1704 no 2_645
C11 H17A 3.0075 no 2_645
C12 H10A 3.4124 no 2_645
C12 H10B 3.3307 no 2_645
C12 H14B 2.9028 no 2_545
C12 H15A 3.4579 no 2_545
C13 H5B 3.2678 no 3_575
C13 H8B 3.5832 no 3_565
C13 H15B 3.3186 no 4_564
C14 H10A 3.5289 no 1_455
C14 H12A 3.0294 no 2_555
C14 H12C 3.4002 no 2_555
C15 H11A 3.1103 no 2_655
C15 H12A 3.1300 no 2_555
C15 H12C 3.5392 no 2_555
C15 H13A 3.2622 no 4_565
C16 H9C 3.4993 no 2_645
C16 H11A 2.9991 no 2_655
C17 H11A 3.2825 no 2_655
H5A Cl4 3.1801 no 3_675
H5B C13 3.2678 no 3_575
H5B H13A 2.9689 no 3_575
H5B H13C 2.7615 no 3_575
H6A Cl3 2.8904 no 3_675
H6A H16A 3.0027 no 2_655
H6A H16B 3.5042 no 2_655
H6B Cl2 3.4648 no 1_655
H6B Cl3 3.3734 no 3_675
H6B H13B 3.2663 no 1_655
H6B H13C 3.2261 no 1_655
H7A Cl2 3.1462 no 1_655
H7A Cl5 3.1611 no 3_665
H7A H13B 3.5272 no 1_655
H7B Cl4 2.9737 no 3_665
H7B Cl5 3.2059 no 3_665
H7B H7B 2.8243 no 3_665
H8A Cl4 3.2033 no 3_665
H8A H13B 3.1364 no 3_565
H8B Cl5 3.4716 no 3_565
H8B C13 3.5832 no 3_565
H8B H13A 3.3768 no 3_565
H8B H13B 2.9200 no 3_565
H9A H10B 3.5726 no 2_655
H9A H10C 3.1979 no 2_655
H9A H11B 3.2537 no 2_655
H9A H11C 3.5912 no 1_565
H9A H12A 2.9338 no 1_565
H9A H12B 3.4673 no 1_565
H9A H16B 3.1307 no 2_655
H9A H17B 3.3757 no 2_655
H9B C11 3.4586 no 2_655
H9B H10C 3.2993 no 2_655
H9B H11A 3.5843 no 2_655
H9B H11B 2.6453 no 2_655
H9B H14A 3.0506 no 2_555
H9C C11 3.3790 no 2_655
H9C C16 3.4993 no 2_655
H9C H11B 2.6758 no 2_655
H9C H11C 3.2556 no 2_655
H9C H12B 3.5032 no 2_655
H9C H16A 3.1533 no 2_655
H9C H16B 3.2936 no 2_655
H9C H17B 3.0106 no 2_655
H10A Cl1 2.9114 no 1_655
H10A Cl2 3.3161 no 1_655
H10A C12 3.4124 no 2_655
H10A C14 3.5289 no 1_655
H10A H12A 3.4107 no 2_655
H10A H12B 2.9677 no 2_655
H10A H12C 3.3065 no 2_655
H10A H14A 3.5874 no 1_655
H10A H14B 2.7145 no 1_655
H10A H16A 2.7503 no 2_655
H10B C12 3.3307 no 2_655
H10B H9A 3.5726 no 2_645
H10B H11B 3.5938 no 2_655
H10B H11C 3.0584 no 2_655
H10B H12A 3.4441 no 2_655
H10B H12B 2.5319 no 2_655
H10B H16A 3.1803 no 2_655
H10C Cl2 3.2218 no 1_655
H10C C9 3.5676 no 2_645
H10C H9A 3.1979 no 2_645
H10C H9B 3.2993 no 2_645
H10C H12B 3.5065 no 2_655
H10C H14B 3.4162 no 1_655
H11A Cl2 3.4386 no 1_655
H11A Cl4 3.4847 no 3_665
H11A Cl5 2.9957 no 3_665
H11A C15 3.1103 no 2_645
H11A C16 2.9991 no 2_645
H11A C17 3.2825 no 2_645
H11A H9B 3.5843 no 2_645
H11A H15A 2.4371 no 2_645
H11A H16B 2.4281 no 2_645
H11A H17A 2.6852 no 2_645
H11B Cl2 3.5380 no 1_655
H11B C9 3.0121 no 2_645
H11B H9A 3.2537 no 2_645
H11B H9B 2.6453 no 2_645
H11B H9C 2.6758 no 2_645
H11B H10B 3.5938 no 2_645
H11B H15A 3.5101 no 2_645
H11B H17A 2.9681 no 2_645
H11C H9A 3.5912 no 1_545
H11C H9C 3.2556 no 2_645
H11C H10B 3.0584 no 2_645
H11C H16B 3.0698 no 2_645
H11C H17A 2.8609 no 2_645
H12A C14 3.0294 no 2_545
H12A C15 3.1300 no 2_545
H12A H9A 2.9338 no 1_545
H12A H10A 3.4107 no 2_645
H12A H10B 3.4441 no 2_645
H12A H13A 3.3787 no 3_565
H12A H14A 3.2199 no 2_545
H12A H14B 2.4435 no 2_545
H12A H15A 3.0325 no 2_545
H12A H15B 2.9096 no 2_545
H12B C10 3.1417 no 2_645
H12B H9A 3.4673 no 1_545
H12B H9C 3.5032 no 2_645
H12B H10A 2.9677 no 2_645
H12B H10B 2.5319 no 2_645
H12B H10C 3.5065 no 2_645
H12B H14B 3.2926 no 2_545
H12C C14 3.4002 no 2_545
H12C C15 3.5392 no 2_545
H12C H10A 3.3065 no 2_645
H12C H14B 2.5813 no 2_545
H12C H15A 3.0552 no 2_545
H13A C15 3.2622 no 4_564
H13A H5B 2.9689 no 3_575
H13A H8B 3.3768 no 3_565
H13A H12A 3.3787 no 3_565
H13A H15A 3.4226 no 4_564
H13A H15B 2.3450 no 4_564
H13B Cl5 3.5478 no 3_565
H13B C8 3.4695 no 3_565
H13B H6B 3.2663 no 1_455
H13B H7A 3.5272 no 1_455
H13B H8A 3.1364 no 3_565
H13B H8B 2.9200 no 3_565
H13C Cl3 2.6488 no 3_575
H13C H5B 2.7615 no 3_575
H13C H6B 3.2261 no 1_455
H14A Cl1 3.0021 no 2_545
H14A H9B 3.0506 no 2_545
H14A H10A 3.5874 no 1_455
H14A H12A 3.2199 no 2_555
H14B C10 3.4541 no 1_455
H14B C12 2.9028 no 2_555
H14B H10A 2.7145 no 1_455
H14B H10C 3.4162 no 1_455
H14B H12A 2.4435 no 2_555
H14B H12B 3.2926 no 2_555
H14B H12C 2.5813 no 2_555
H15A Cl2 3.2928 no 2_555
H15A Cl5 3.0966 no 4_565
H15A C11 3.3469 no 2_655
H15A C12 3.4579 no 2_555
H15A H11A 2.4371 no 2_655
H15A H11B 3.5101 no 2_655
H15A H12A 3.0325 no 2_555
H15A H12C 3.0552 no 2_555
H15A H13A 3.4226 no 4_565
H15B Cl1 2.9938 no 2_545
H15B Cl3 3.4143 no 4_565
H15B Cl5 3.4938 no 4_565
H15B C13 3.3186 no 4_565
H15B H12A 2.9096 no 2_555
H15B H13A 2.3450 no 4_565
H16A Cl1 3.0789 no 2_545
H16A Cl3 3.4346 no 4_565
H16A C10 3.2847 no 2_645
H16A H6A 3.0027 no 2_645
H16A H9C 3.1533 no 2_645
H16A H10A 2.7503 no 2_645
H16A H10B 3.1803 no 2_645
H16B Cl3 3.4375 no 4_565
H16B Cl4 3.2142 no 4_565
H16B C11 3.1704 no 2_655
H16B H6A 3.5042 no 2_645
H16B H9A 3.1307 no 2_645
H16B H9C 3.2936 no 2_645
H16B H11A 2.4281 no 2_655
H16B H11C 3.0698 no 2_655
H17A C11 3.0075 no 2_655
H17A H11A 2.6852 no 2_655
H17A H11B 2.9681 no 2_655
H17A H11C 2.8609 no 2_655
H17B H9A 3.3757 no 2_645
H17B H9C 3.0106 no 2_645

loop_
_geom_torsion_atom_site_label_1
_geom_torsion_atom_site_label_2
_geom_torsion_atom_site_label_3
_geom_torsion_atom_site_label_4
_geom_torsion
_geom_torsion_publ_flag
Cl(1) Ta(1) Ta(2) Cl(3) -9.55(6) no
Cl(1) Ta(1) Ta(2) Cl(4) 107.38(6) no
Cl(1) Ta(1) Ta(2) Cl(5) -132.22(6) no
Cl(1) Ta(1) Ta(2) O(1) -68.57(6) no
Cl(1) Ta(1) Ta(2) C(1) 65.41(6) no
Cl(1) Ta(1) Ta(2) C(2) 94.60(6) no
Cl(1) Ta(1) Ta(2) C(3) 131.10(6) no
Cl(1) Ta(1) Ta(2) C(4) 159.18(6) no
Cl(2) Ta(1) Ta(2) Cl(3) 117.48(6) no
Cl(2) Ta(1) Ta(2) Cl(4) -125.60(6) no
Cl(2) Ta(1) Ta(2) Cl(5) -5.19(6) no
Cl(2) Ta(1) Ta(2) O(1) 58.45(6) no
Cl(2) Ta(1) Ta(2) C(1) -167.57(6) no
Cl(2) Ta(1) Ta(2) C(2) -138.38(6) no
Cl(2) Ta(1) Ta(2) C(3) -101.88(6) no
Cl(2) Ta(1) Ta(2) C(4) -73.80(6) no
Ta(2) Ta(1) O(1) Ta(2) 0.0 no
Ta(2) Ta(1) O(1) C(13) 175.3(7) no
O(1) Ta(1) Ta(2) Cl(3) 59.0(2) no
O(1) Ta(1) Ta(2) Cl(4) 175.9(2) no
O(1) Ta(1) Ta(2) Cl(5) -63.6(2) no
O(1) Ta(1) Ta(2) O(1) -0.0(2) no
O(1) Ta(1) Ta(2) C(1) 134.0(2) no
O(1) Ta(1) Ta(2) C(2) 163.2(2) no
O(1) Ta(1) Ta(2) C(3) -160.3(2) no
O(1) Ta(1) Ta(2) C(4) -132.3(2) no
Ta(2) Ta(1) O(2) C(14) -173.0(2) no
Ta(2) Ta(1) O(2) C(17) 11.8(5) no
O(2) Ta(1) Ta(2) Cl(3) -125.84(19) no
O(2) Ta(1) Ta(2) Cl(4) -8.9(2) no
O(2) Ta(1) Ta(2) Cl(5) 111.49(19) no
O(2) Ta(1) Ta(2) O(1) 175.14(19) no
O(2) Ta(1) Ta(2) C(1) -50.88(19) no
O(2) Ta(1) Ta(2) C(2) -21.70(19) no
O(2) Ta(1) Ta(2) C(3) 14.81(19) no
O(2) Ta(1) Ta(2) C(4) 42.89(19) no
Ta(2) Ta(1) C(1) Ta(2) -0.0 no
Ta(2) Ta(1) C(1) C(2) -64.6(4) no
Ta(2) Ta(1) C(1) C(5) 114.9(5) no
C(1) Ta(1) Ta(2) Cl(3) -75.0(3) no
C(1) Ta(1) Ta(2) Cl(4) 42.0(3) no
C(1) Ta(1) Ta(2) Cl(5) 162.4(3) no
C(1) Ta(1) Ta(2) O(1) -134.0(3) no
C(1) Ta(1) Ta(2) C(1) -0.0(3) no
C(1) Ta(1) Ta(2) C(2) 29.2(3) no
C(1) Ta(1) Ta(2) C(3) 65.7(3) no
C(1) Ta(1) Ta(2) C(4) 93.8(3) no
Ta(2) Ta(1) C(4) Ta(2) 0.0 no
Ta(2) Ta(1) C(4) C(3) 61.5(4) no
Ta(2) Ta(1) C(4) C(8) -120.0(5) no
C(4) Ta(1) Ta(2) Cl(3) -168.7(2) no
C(4) Ta(1) Ta(2) Cl(4) -51.8(2) no
C(4) Ta(1) Ta(2) Cl(5) 68.6(2) no
C(4) Ta(1) Ta(2) O(1) 132.3(2) no
C(4) Ta(1) Ta(2) C(1) -93.8(2) no
C(4) Ta(1) Ta(2) C(2) -64.6(2) no
C(4) Ta(1) Ta(2) C(3) -28.1(2) no
C(4) Ta(1) Ta(2) C(4) 0.0(2) no
Cl(1) Ta(1) O(1) Ta(2) 125.74(15) no
Cl(1) Ta(1) O(1) C(13) -59.0(5) no
Cl(1) Ta(1) O(2) C(14) 58.3(3) no
Cl(1) Ta(1) O(2) C(17) -116.9(3) no
Cl(1) Ta(1) C(1) Ta(2) -127.92(15) no
Cl(1) Ta(1) C(1) C(2) 167.5(5) no
Cl(1) Ta(1) C(1) C(5) -13.0(5) no
Cl(2) Ta(1) O(1) Ta(2) -133.06(16) no
Cl(2) Ta(1) O(1) C(13) 42.2(5) no
Cl(2) Ta(1) O(2) C(14) -43.3(3) no
Cl(2) Ta(1) O(2) C(17) 141.5(4) no
Cl(2) Ta(1) C(4) Ta(2) 124.24(13) no
Cl(2) Ta(1) C(4) C(3) -174.2(4) no
Cl(2) Ta(1) C(4) C(8) 4.2(4) no
O(1) Ta(1) C(1) Ta(2) -32.1(2) no
O(1) Ta(1) C(1) C(2) -96.7(5) no
O(1) Ta(1) C(1) C(5) 82.8(5) no
C(1) Ta(1) O(1) Ta(2) 35.9(3) no
C(1) Ta(1) O(1) C(13) -148.8(6) no
O(1) Ta(1) C(4) Ta(2) 33.2(2) no
O(1) Ta(1) C(4) C(3) 94.7(5) no
O(1) Ta(1) C(4) C(8) -86.9(5) no
C(4) Ta(1) O(1) Ta(2) -37.7(2) no
C(4) Ta(1) O(1) C(13) 137.6(6) no
O(2) Ta(1) C(1) Ta(2) 147.00(19) no
O(2) Ta(1) C(1) C(2) 82.4(5) no
O(2) Ta(1) C(1) C(5) -98.1(5) no
C(1) Ta(1) O(2) C(14) 147.7(4) no
C(1) Ta(1) O(2) C(17) -27.5(4) no
O(2) Ta(1) C(4) Ta(2) -151.50(19) no
O(2) Ta(1) C(4) C(3) -90.0(5) no
O(2) Ta(1) C(4) C(8) 88.5(4) no
C(4) Ta(1) O(2) C(14) -138.8(4) no
C(4) Ta(1) O(2) C(17) 46.0(4) no
C(1) Ta(1) C(4) Ta(2) -57.9(2) no
C(1) Ta(1) C(4) C(3) 3.6(4) no
C(1) Ta(1) C(4) C(8) -178.0(5) no
C(4) Ta(1) C(1) Ta(2) 59.2(2) no
C(4) Ta(1) C(1) C(2) -5.4(4) no
C(4) Ta(1) C(1) C(5) 174.1(6) no
Ta(1) Ta(2) O(1) Ta(1) -0.000(10) no
Ta(1) Ta(2) O(1) C(13) -175.8(6) no
Ta(1) Ta(2) C(1) Ta(1) -0.0 no
Ta(1) Ta(2) C(1) C(2) 125.1(4) no
Ta(1) Ta(2) C(1) C(5) -122.3(5) no
Ta(1) Ta(2) C(2) C(1) -39.5(2) no
Ta(1) Ta(2) C(2) C(3) 84.4(2) no
Ta(1) Ta(2) C(2) C(6) -159.3(6) no
Ta(1) Ta(2) C(3) C(2) -83.8(2) no
Ta(1) Ta(2) C(3) C(4) 38.0(2) no
Ta(1) Ta(2) C(3) C(7) 158.3(5) no
Ta(1) Ta(2) C(4) Ta(1) 0.0 no
Ta(1) Ta(2) C(4) C(3) -127.2(4) no
Ta(1) Ta(2) C(4) C(8) 118.4(5) no
Cl(3) Ta(2) O(1) Ta(1) -123.49(18) no
Cl(3) Ta(2) O(1) C(13) 60.7(4) no
Cl(3) Ta(2) C(1) Ta(1) 111.65(18) no
Cl(3) Ta(2) C(1) C(2) -123.2(3) no
Cl(3) Ta(2) C(1) C(5) -10.6(4) no
Cl(3) Ta(2) C(2) C(1) 61.6(3) no
Cl(3) Ta(2) C(2) C(3) -174.5(2) no
Cl(3) Ta(2) C(2) C(6) -58.2(5) no
Cl(3) Ta(2) C(3) C(2) 8.6(5) no
Cl(3) Ta(2) C(3) C(4) 130.4(2) no
Cl(3) Ta(2) C(3) C(7) -109.3(4) no
Cl(3) Ta(2) C(4) Ta(1) 23.1(5) no
Cl(3) Ta(2) C(4) C(3) -104.1(4) no
Cl(3) Ta(2) C(4) C(8) 141.5(3) no
Cl(4) Ta(2) C(1) Ta(1) -161.67(12) no
Cl(4) Ta(2) C(1) C(2) -36.6(3) no
Cl(4) Ta(2) C(1) C(5) 76.1(5) no
Cl(4) Ta(2) C(2) C(1) 146.1(3) no
Cl(4) Ta(2) C(2) C(3) -90.0(3) no
Cl(4) Ta(2) C(2) C(6) 26.3(5) no
Cl(4) Ta(2) C(3) C(2) 86.1(3) no
Cl(4) Ta(2) C(3) C(4) -152.2(3) no
Cl(4) Ta(2) C(3) C(7) -31.8(4) no
Cl(4) Ta(2) C(4) Ta(1) 157.84(10) no
Cl(4) Ta(2) C(4) C(3) 30.7(3) no
Cl(4) Ta(2) C(4) C(8) -83.7(4) no
Cl(5) Ta(2) O(1) Ta(1) 118.93(18) no
Cl(5) Ta(2) O(1) C(13) -56.9(4) no
Cl(5) Ta(2) C(1) Ta(1) -33.5(5) no
Cl(5) Ta(2) C(1) C(2) 91.6(4) no
Cl(5) Ta(2) C(1) C(5) -155.8(2) no
Cl(5) Ta(2) C(2) C(1) -131.3(2) no
Cl(5) Ta(2) C(2) C(3) -7.4(4) no
Cl(5) Ta(2) C(2) C(6) 108.9(5) no
Cl(5) Ta(2) C(3) C(2) 174.7(2) no
Cl(5) Ta(2) C(3) C(4) -63.5(3) no
Cl(5) Ta(2) C(3) C(7) 56.8(4) no
Cl(5) Ta(2) C(4) Ta(1) -114.92(17) no
Cl(5) Ta(2) C(4) C(3) 117.9(3) no
Cl(5) Ta(2) C(4) C(8) 3.5(4) no
O(1) Ta(2) C(1) Ta(1) 30.0(2) no
O(1) Ta(2) C(1) C(2) 155.1(3) no
O(1) Ta(2) C(1) C(5) -92.2(5) no
C(1) Ta(2) O(1) Ta(1) -32.4(2) no
C(1) Ta(2) O(1) C(13) 151.8(5) no
O(1) Ta(2) C(2) C(1) -27.0(4) no
O(1) Ta(2) C(2) C(3) 96.9(3) no
O(1) Ta(2) C(2) C(6) -146.8(5) no
C(2) Ta(2) O(1) Ta(1) -17.4(3) no
C(2) Ta(2) O(1) C(13) 166.8(4) no
O(1) Ta(2) C(3) C(2) -98.3(3) no
O(1) Ta(2) C(3) C(4) 23.5(4) no
O(1) Ta(2) C(3) C(7) 143.8(4) no
C(3) Ta(2) O(1) Ta(1) 20.3(3) no
C(3) Ta(2) O(1) C(13) -155.5(4) no
O(1) Ta(2) C(4) Ta(1) -31.1(2) no
O(1) Ta(2) C(4) C(3) -158.2(3) no
O(1) Ta(2) C(4) C(8) 87.4(4) no
C(4) Ta(2) O(1) Ta(1) 33.4(2) no
C(4) Ta(2) O(1) C(13) -142.5(5) no
C(1) Ta(2) C(2) C(1) 0.0(3) no
C(1) Ta(2) C(2) C(3) 123.9(6) no
C(1) Ta(2) C(2) C(6) -119.8(7) no
C(2) Ta(2) C(1) Ta(1) -125.1(5) no
C(2) Ta(2) C(1) C(2) 0.0(3) no
C(2) Ta(2) C(1) C(5) 112.6(7) no
C(1) Ta(2) C(3) C(2) -32.8(3) no
C(1) Ta(2) C(3) C(4) 89.0(3) no
C(1) Ta(2) C(3) C(7) -150.7(6) no
C(3) Ta(2) C(1) Ta(1) -92.2(3) no
C(3) Ta(2) C(1) C(2) 32.9(3) no
C(3) Ta(2) C(1) C(5) 145.6(6) no
C(1) Ta(2) C(4) Ta(1) 54.3(2) no
C(1) Ta(2) C(4) C(3) -72.8(3) no
C(1) Ta(2) C(4) C(8) 172.8(5) no
C(4) Ta(2) C(1) Ta(1) -53.9(2) no
C(4) Ta(2) C(1) C(2) 71.2(3) no
C(4) Ta(2) C(1) C(5) -176.2(6) no
C(2) Ta(2) C(3) C(2) -0.0(3) no
C(2) Ta(2) C(3) C(4) 121.8(5) no
C(2) Ta(2) C(3) C(7) -117.9(7) no
C(3) Ta(2) C(2) C(1) -123.9(5) no
C(3) Ta(2) C(2) C(3) -0.0(3) no
C(3) Ta(2) C(2) C(6) 116.3(7) no
C(2) Ta(2) C(4) Ta(1) 92.9(3) no
C(2) Ta(2) C(4) C(3) -34.2(3) no
C(2) Ta(2) C(4) C(8) -148.6(6) no
C(4) Ta(2) C(2) C(1) -90.1(3) no
C(4) Ta(2) C(2) C(3) 33.8(3) no
C(4) Ta(2) C(2) C(6) 150.1(6) no
C(3) Ta(2) C(4) Ta(1) 127.2(5) no
C(3) Ta(2) C(4) C(3) 0.0(3) no
C(3) Ta(2) C(4) C(8) -114.4(7) no
C(4) Ta(2) C(3) C(2) -121.8(5) no
C(4) Ta(2) C(3) C(4) 0.0(3) no
C(4) Ta(2) C(3) C(7) 120.3(7) no
Ta(1) O(1) C(13) H(13A) 180.0 no
Ta(1) O(1) C(13) H(13B) -60.0 no
Ta(1) O(1) C(13) H(13C) 60.0 no
Ta(2) O(1) C(13) H(13A) -6.3 no
Ta(2) O(1) C(13) H(13B) 113.7 no
Ta(2) O(1) C(13) H(13C) -126.3 no
Ta(1) O(2) C(14) C(15) -164.5(3) no
Ta(1) O(2) C(14) H(14A) 76.2 no
Ta(1) O(2) C(14) H(14B) -45.2 no
Ta(1) O(2) C(17) C(16) -170.6(3) no
Ta(1) O(2) C(17) H(17A) 70.0 no
Ta(1) O(2) C(17) H(17B) -51.2 no
C(14) O(2) C(17) C(16) 13.6(7) no
C(14) O(2) C(17) H(17A) -105.8 no
C(14) O(2) C(17) H(17B) 132.9 no
C(17) O(2) C(14) C(15) 11.3(7) no
C(17) O(2) C(14) H(14A) -108.0 no
C(17) O(2) C(14) H(14B) 130.6 no
Ta(1) C(1) C(2) Ta(2) 66.3(4) no
Ta(1) C(1) C(2) C(3) 6.4(8) no
Ta(1) C(1) C(2) C(6) -168.7(4) no
Ta(1) C(1) C(5) C(9) 91.7(7) no
Ta(1) C(1) C(5) H(5A) -147.2 no
Ta(1) C(1) C(5) H(5B) -29.5 no
Ta(2) C(1) C(2) Ta(2) 0.000(13) no
Ta(2) C(1) C(2) C(3) -59.9(4) no
Ta(2) C(1) C(2) C(6) 125.0(6) no
Ta(2) C(1) C(5) C(9) -174.7(4) no
Ta(2) C(1) C(5) H(5A) -53.5 no
Ta(2) C(1) C(5) H(5B) 64.1 no
C(2) C(1) C(5) C(9) -88.8(8) no
C(2) C(1) C(5) H(5A) 32.3 no
C(2) C(1) C(5) H(5B) 150.0 no
C(5) C(1) C(2) Ta(2) -113.2(6) no
C(5) C(1) C(2) C(3) -173.2(5) no
C(5) C(1) C(2) C(6) 11.7(10) no
Ta(2) C(2) C(3) Ta(2) -0.000(10) no
Ta(2) C(2) C(3) C(4) -62.1(4) no
Ta(2) C(2) C(3) C(7) 116.8(5) no
Ta(2) C(2) C(6) C(10) -168.8(4) no
Ta(2) C(2) C(6) H(6A) 70.4 no
Ta(2) C(2) C(6) H(6B) -48.1 no
C(1) C(2) C(3) Ta(2) 59.0(5) no
C(1) C(2) C(3) C(4) -3.0(8) no
C(1) C(2) C(3) C(7) 175.9(5) no
C(1) C(2) C(6) C(10) 98.2(8) no
C(1) C(2) C(6) H(6A) -22.5 no
C(1) C(2) C(6) H(6B) -141.1 no
C(3) C(2) C(6) C(10) -76.6(8) no
C(3) C(2) C(6) H(6A) 162.7 no
C(3) C(2) C(6) H(6B) 44.1 no
C(6) C(2) C(3) Ta(2) -125.7(7) no
C(6) C(2) C(3) C(4) 172.3(6) no
C(6) C(2) C(3) C(7) -8.8(10) no
Ta(2) C(3) C(4) Ta(1) -63.6(4) no
Ta(2) C(3) C(4) Ta(2) 0.000(13) no
Ta(2) C(3) C(4) C(8) 117.9(5) no
Ta(2) C(3) C(7) C(11) -162.6(4) no
Ta(2) C(3) C(7) H(7A) 75.8 no
Ta(2) C(3) C(7) H(7B) -41.1 no
C(2) C(3) C(4) Ta(1) -1.5(8) no
C(2) C(3) C(4) Ta(2) 62.1(5) no
C(2) C(3) C(4) C(8) -179.9(5) no
C(2) C(3) C(7) C(11) 108.5(7) no
C(2) C(3) C(7) H(7A) -13.0 no
C(2) C(3) C(7) H(7B) -129.9 no
C(4) C(3) C(7) C(11) -72.7(8) no
C(4) C(3) C(7) H(7A) 165.8 no
C(4) C(3) C(7) H(7B) 48.9 no
C(7) C(3) C(4) Ta(1) 179.6(5) no
C(7) C(3) C(4) Ta(2) -116.8(7) no
C(7) C(3) C(4) C(8) 1.2(10) no
Ta(1) C(4) C(8) C(12) -80.0(6) no
Ta(1) C(4) C(8) H(8A) 159.0 no
Ta(1) C(4) C(8) H(8B) 41.0 no
Ta(2) C(4) C(8) C(12) -173.9(4) no
Ta(2) C(4) C(8) H(8A) 65.1 no
Ta(2) C(4) C(8) H(8B) -52.9 no
C(3) C(4) C(8) C(12) 98.4(7) no
C(3) C(4) C(8) H(8A) -22.6 no
C(3) C(4) C(8) H(8B) -140.6 no
C(1) C(5) C(9) H(9A) 180.0 no
C(1) C(5) C(9) H(9B) -60.0 no
C(1) C(5) C(9) H(9C) 60.0 no
H(5A) C(5) C(9) H(9A) 58.8 no
H(5A) C(5) C(9) H(9B) 178.8 no
H(5A) C(5) C(9) H(9C) -61.2 no
H(5B) C(5) C(9) H(9A) -58.8 no
H(5B) C(5) C(9) H(9B) 61.2 no
H(5B) C(5) C(9) H(9C) -178.8 no
C(2) C(6) C(10) H(10A) -180.0 no
C(2) C(6) C(10) H(10B) -60.0 no
C(2) C(6) C(10) H(10C) 60.0 no
H(6A) C(6) C(10) H(10A) -59.3 no
H(6A) C(6) C(10) H(10B) 60.7 no
H(6A) C(6) C(10) H(10C) -179.3 no
H(6B) C(6) C(10) H(10A) 59.3 no
H(6B) C(6) C(10) H(10B) 179.3 no
H(6B) C(6) C(10) H(10C) -60.7 no
C(3) C(7) C(11) H(11A) 180.0 no
C(3) C(7) C(11) H(11B) -60.0 no
C(3) C(7) C(11) H(11C) 60.0 no
H(7A) C(7) C(11) H(11A) -58.5 no
H(7A) C(7) C(11) H(11B) 61.5 no
H(7A) C(7) C(11) H(11C) -178.5 no
H(7B) C(7) C(11) H(11A) 58.5 no
H(7B) C(7) C(11) H(11B) 178.5 no
H(7B) C(7) C(11) H(11C) -61.5 no
C(4) C(8) C(12) H(12A) -180.0 no
C(4) C(8) C(12) H(12B) -60.0 no
C(4) C(8) C(12) H(12C) 60.0 no
H(8A) C(8) C(12) H(12A) -59.0 no
H(8A) C(8) C(12) H(12B) 61.0 no
H(8A) C(8) C(12) H(12C) -179.0 no
H(8B) C(8) C(12) H(12A) 59.0 no
H(8B) C(8) C(12) H(12B) 179.0 no
H(8B) C(8) C(12) H(12C) -61.0 no
O(2) C(14) C(15) C(16) -31.6(6) no
O(2) C(14) C(15) H(15A) 87.3 no
O(2) C(14) C(15) H(15B) -150.6 no
H(14A) C(14) C(15) C(16) 87.7 no
H(14A) C(14) C(15) H(15A) -153.4 no
H(14A) C(14) C(15) H(15B) -31.3 no
H(14B) C(14) C(15) C(16) -151.0 no
H(14B) C(14) C(15) H(15A) -32.0 no
H(14B) C(14) C(15) H(15B) 90.1 no
C(14) C(15) C(16) C(17) 40.3(7) no
C(14) C(15) C(16) H(16A) -79.0 no
C(14) C(15) C(16) H(16B) 159.6 no
H(15A) C(15) C(16) C(17) -78.6 no
H(15A) C(15) C(16) H(16A) 162.1 no
H(15A) C(15) C(16) H(16B) 40.7 no
H(15B) C(15) C(16) C(17) 159.3 no
H(15B) C(15) C(16) H(16A) 40.0 no
H(15B) C(15) C(16) H(16B) -81.4 no
C(15) C(16) C(17) O(2) -33.7(7) no
C(15) C(16) C(17) H(17A) 85.7 no
C(15) C(16) C(17) H(17B) -153.1 no
H(16A) C(16) C(17) O(2) 85.6 no
H(16A) C(16) C(17) H(17A) -155.0 no
H(16A) C(16) C(17) H(17B) -33.8 no
H(16B) C(16) C(17) O(2) -153.0 no
H(16B) C(16) C(17) H(17A) -33.6 no
H(16B) C(16) C(17) H(17B) 87.6 no
